data_7250791
loop_
_publ_author_name
'Quek, Timothy'
'Saeteaw, Thonthun'
'Pongpanit, Tanyawan'
'Namuangruk, Supawadee'
'Phomphrai, Khamphee'

_publ_section_title
;
 Homoleptic Magnesium and Calcium Complexes Supported by Constrained
 Reduced Schiff Base Ligand for Lactide Polymerisation: DFT Analysis of
 Lactide/Ligand Interactions
;
_journal_name_full 'Physical Chemistry Chemical Physics'
_journal_paper_doi 10.1039/D5CP02229K
_journal_year 2025
_chemical_formula_moiety 'C42 H70 Mg N4 O2, C7 H8, 2[C7H8]'
_chemical_formula_sum 'C63 H94 Mg N4 O2'
_chemical_formula_weight 963.73
_chemical_properties_physical Air-sensitive
_space_group_crystal_system orthorhombic
_space_group_IT_number 60
_space_group_name_Hall '-P 2n 2ab'
_space_group_name_H-M_alt 'P b c n'
_atom_sites_solution_hydrogens geom
_atom_sites_solution_primary dual
_audit_creation_date 2023-12-01
_audit_creation_method
;
Olex2 1.5
(compiled 2023.08.24 svn.re1ec1418 for OlexSys, GUI svn.r6817)
;
_audit_update_record
;
2024-10-23 deposited with the CCDC.	2025-08-13 downloaded from the CCDC.
;
_cell_angle_alpha 90
_cell_angle_beta 90
_cell_angle_gamma 90
_cell_formula_units_Z 4
_cell_length_a 12.4474(4)
_cell_length_b 20.5344(5)
_cell_length_c 22.8703(7)
_cell_measurement_reflns_used 3505
_cell_measurement_temperature 200
_cell_measurement_theta_max 54.694
_cell_measurement_theta_min 3.865
_cell_volume 5845.6(3)
_computing_cell_refinement 'SAINT V8.40B (?, 2016)'
_computing_data_reduction 'SAINT V8.40B (?, 2016)'
_computing_molecular_graphics 'Olex2 1.5 (Dolomanov et al., 2009)'
_computing_publication_material 'Olex2 1.5 (Dolomanov et al., 2009)'
_computing_structure_refinement 'XL  (Sheldrick, 2008)'
_computing_structure_solution 'SHELXT 2018/2 (Sheldrick, 2018)'
_diffrn_ambient_temperature 200
_diffrn_measured_fraction_theta_full 1.000
_diffrn_measured_fraction_theta_max 0.995
_diffrn_measurement_device_type 'Bruker APEX-II CCD'
_diffrn_measurement_method '\f and \w scans'
_diffrn_radiation_type CuK\a
_diffrn_radiation_wavelength 1.54178
_diffrn_reflns_av_R_equivalents 0.0868
_diffrn_reflns_av_unetI/netI 0.0271
_diffrn_reflns_Laue_measured_fraction_full 1.000
_diffrn_reflns_Laue_measured_fraction_max 0.995
_diffrn_reflns_limit_h_max 13
_diffrn_reflns_limit_h_min -15
_diffrn_reflns_limit_k_max 26
_diffrn_reflns_limit_k_min -25
_diffrn_reflns_limit_l_max 28
_diffrn_reflns_limit_l_min -29
_diffrn_reflns_number 97311
_diffrn_reflns_point_group_measured_fraction_full 1.000
_diffrn_reflns_point_group_measured_fraction_max 0.995
_diffrn_reflns_theta_full 67.679
_diffrn_reflns_theta_max 79.435
_diffrn_reflns_theta_min 3.865
_diffrn_source_current 1.0
_diffrn_source_power 0.05
_diffrn_source_voltage 50.0
_diffrn_standards_number 0
_exptl_absorpt_coefficient_mu 0.591
_exptl_absorpt_correction_T_max 0.7542
_exptl_absorpt_correction_T_min 0.6759
_exptl_absorpt_correction_type multi-scan
_exptl_absorpt_process_details
;
SADABS-2016/2 (Bruker,2016/2) was used for absorption correction.
wR2(int) was 0.1036 before and 0.0884 after correction.
The Ratio of minimum to maximum transmission is 0.8962.
The \l/2 correction factor is Not present.
;
_exptl_crystal_colour colourless
_exptl_crystal_colour_primary colourless
_exptl_crystal_density_diffrn 1.095
_exptl_crystal_description needle
_exptl_crystal_F_000 2112
_exptl_crystal_recrystallization_method 'Re-crystallisation from solvent: Toluene'
_exptl_crystal_size_max 0.206
_exptl_crystal_size_mid 0.054
_exptl_crystal_size_min 0.052
_refine_diff_density_max 0.254
_refine_diff_density_min -0.203
_refine_diff_density_rms 0.051
_refine_ls_extinction_coef 0.00139(19)
_refine_ls_extinction_expression Fc^*^=kFc[1+0.001xFc^2^\l^3^/sin(2\q)]^-1/4^
_refine_ls_extinction_method 'SHELXL-2019/1 (Sheldrick 2019)'
_refine_ls_goodness_of_fit_ref 1.063
_refine_ls_hydrogen_treatment constr
_refine_ls_matrix_type full
_refine_ls_number_parameters 265
_refine_ls_number_reflns 6325
_refine_ls_number_restraints 0
_refine_ls_restrained_S_all 1.063
_refine_ls_R_factor_all 0.1037
_refine_ls_R_factor_gt 0.0667
_refine_ls_shift/su_max 0.037
_refine_ls_shift/su_mean 0.006
_refine_ls_structure_factor_coef Fsqd
_refine_ls_weighting_details 'w=1/[\s^2^(Fo^2^)+(0.1182P)^2^+3.2897P] where P=(Fo^2^+2Fc^2^)/3'
_refine_ls_weighting_scheme calc
_refine_ls_wR_factor_gt 0.1902
_refine_ls_wR_factor_ref 0.2595
_reflns_Friedel_coverage 0.000
_reflns_number_gt 3939
_reflns_number_total 6325
_reflns_threshold_expression 'I > 2\s(I)'
_cod_data_source_file d5cp02229k3.cif
_cod_data_source_block cu_mp7_0m
_cod_database_code 7250791
_shelx_shelxl_version_number 2019/1
_shelx_space_group_comment
;
The symmetry employed for this shelxl refinement is uniquely defined
by the following loop, which should always be used as a source of
symmetry information in preference to the above space-group names.
They are only intended as comments.
;
_shelx_estimated_absorpt_t_max 0.970
_shelx_estimated_absorpt_t_min 0.888
_olex2_refinement_description
;
1. Fixed Uiso
 At 1.2 times of:
  All C(H) groups, All C(H,H) groups, All N(H) groups
 At 1.5 times of:
  All C(H,H,H) groups
2. Others
 Fixed Sof: H4(0.5) HF(0.5) HG(0.5)
3.a Ternary CH refined with riding coordinates:
 N003(H003), C007(H007)
3.b Secondary CH2 refined with riding coordinates:
 C00C(H00A,H00C), C00E(H00D,H00E), C00F(H00F,H00G), C00H(H00H,H00I)
3.c Aromatic/amide H refined with riding coordinates:
 C00B(H00B), C00R(H1), C00S(H2), C00T(H3)
3.d Idealised Me refined as rotating group:
 C00I(H00J,H00K,H00L), C00J(H00M,H00N,H00O), C00K(H00P,H00Q,H00R), C00L(H00S,
 H00T,H00U), C00M(H00V,H00W,H00X), C00O(H00Y,H,HA), C00P(H00Z,HB,HC), C00Q(H00,
 HD,HE), C00X(H4,HF,HG)
;
_smtbx_masks_void_probe_radius 1.2
_smtbx_masks_void_truncation_radius 1.2
_olex2_submission_special_instructions 'No special instructions were received'

loop_
_space_group_symop_operation_xyz
'x, y, z'
'-x+1/2, -y+1/2, z+1/2'
'-x, y, -z+1/2'
'x+1/2, -y+1/2, -z'
'-x, -y, -z'
'x-1/2, y-1/2, -z-1/2'
'x, -y, z-1/2'
'-x-1/2, y-1/2, z'

loop_
_atom_site_label
_atom_site_type_symbol
_atom_site_fract_x
_atom_site_fract_y
_atom_site_fract_z
_atom_site_U_iso_or_equiv
_atom_site_adp_type
_atom_site_occupancy
_atom_site_site_symmetry_order
_atom_site_calc_flag
_atom_site_refinement_flags_posn
_atom_site_refinement_flags_adp
_atom_site_refinement_flags_occupancy
_atom_site_disorder_assembly
_atom_site_disorder_group
Mg01 Mg 0.000000 0.25997(6) 0.250000 0.0572(3) Uani 1 2 d S T P . .
O002 O 0.08983(14) 0.26586(8) 0.32370(8) 0.0610(5) Uani 1 1 d . . . . .
N003 N 0.11631(16) 0.32994(10) 0.21191(9) 0.0587(5) Uani 1 1 d . . . . .
H003 H 0.080699 0.350574 0.178487 0.070 Uiso 1 1 calc R U . . .
N004 N 0.11540(19) 0.18722(12) 0.20397(12) 0.0710(6) Uani 1 1 d . . . . .
C005 C 0.20088(19) 0.35901(12) 0.30794(11) 0.0538(5) Uani 1 1 d . . . . .
C006 C 0.1692(2) 0.30421(12) 0.34148(11) 0.0553(6) Uani 1 1 d . . . . .
C007 C 0.1467(2) 0.38273(12) 0.25276(11) 0.0550(6) Uani 1 1 d . . . . .
H007 H 0.080539 0.405210 0.264332 0.066 Uiso 1 1 calc R U . . .
C008 C 0.2810(2) 0.40303(12) 0.32521(11) 0.0549(6) Uani 1 1 d . . . . .
C009 C 0.3389(2) 0.39335(12) 0.37697(11) 0.0567(6) Uani 1 1 d . . . . .
C00A C 0.2261(2) 0.29495(12) 0.39523(11) 0.0585(6) Uani 1 1 d . . . . .
C00B C 0.3080(2) 0.33842(12) 0.40954(12) 0.0605(6) Uani 1 1 d . . . . .
H00B H 0.345673 0.330316 0.443883 0.073 Uiso 1 1 calc R U . . .
C00C C 0.2815(2) 0.46005(13) 0.28310(12) 0.0627(6) Uani 1 1 d . . . . .
H00A H 0.354451 0.473145 0.273835 0.075 Uiso 1 1 calc R U . . .
H00C H 0.243423 0.497013 0.299437 0.075 Uiso 1 1 calc R U . . .
C00D C 0.4310(2) 0.43773(13) 0.39685(12) 0.0632(7) Uani 1 1 d . . . . .
C00E C 0.2243(2) 0.43411(15) 0.22903(12) 0.0664(7) Uani 1 1 d . . . . .
H00D H 0.275077 0.414806 0.201938 0.080 Uiso 1 1 calc R U . . .
H00E H 0.185561 0.468654 0.209200 0.080 Uiso 1 1 calc R U . . .
C00F C 0.2086(2) 0.29314(15) 0.18856(14) 0.0685(7) Uani 1 1 d . . . . .
H00F H 0.259037 0.283945 0.219802 0.082 Uiso 1 1 calc R U . . .
H00G H 0.245227 0.318956 0.159171 0.082 Uiso 1 1 calc R U . . .
C00G C 0.1973(2) 0.23957(14) 0.43748(14) 0.0712(8) Uani 1 1 d . . . . .
C00H C 0.1701(2) 0.23003(16) 0.16178(14) 0.0744(8) Uani 1 1 d . . . . .
H00H H 0.121057 0.239859 0.130001 0.089 Uiso 1 1 calc R U . . .
H00I H 0.231145 0.207057 0.145414 0.089 Uiso 1 1 calc R U . . .
C00I C 0.3922(3) 0.50779(13) 0.40436(14) 0.0733(8) Uani 1 1 d . . . . .
H00J H 0.361123 0.522791 0.368377 0.110 Uiso 1 1 calc R U . . .
H00K H 0.451834 0.535131 0.414619 0.110 Uiso 1 1 calc R U . . .
H00L H 0.339159 0.509482 0.434806 0.110 Uiso 1 1 calc R U . . .
C00J C 0.4793(3) 0.41631(15) 0.45565(15) 0.0818(9) Uani 1 1 d . . . . .
H00M H 0.424328 0.416537 0.485085 0.123 Uiso 1 1 calc R U . . .
H00N H 0.535566 0.445859 0.466645 0.123 Uiso 1 1 calc R U . . .
H00O H 0.508202 0.373158 0.451952 0.123 Uiso 1 1 calc R U . . .
C00K C 0.5224(2) 0.43631(17) 0.35259(15) 0.0800(9) Uani 1 1 d . . . . .
H00P H 0.551524 0.393088 0.350477 0.120 Uiso 1 1 calc R U . . .
H00Q H 0.577604 0.466117 0.364535 0.120 Uiso 1 1 calc R U . . .
H00R H 0.495630 0.448830 0.314865 0.120 Uiso 1 1 calc R U . . .
C00L C 0.2139(3) 0.17359(15) 0.40737(16) 0.0846(10) Uani 1 1 d . . . . .
H00S H 0.170488 0.171530 0.372741 0.127 Uiso 1 1 calc R U . . .
H00T H 0.193523 0.139225 0.433570 0.127 Uiso 1 1 calc R U . . .
H00U H 0.288224 0.168714 0.396951 0.127 Uiso 1 1 calc R U . . .
C00M C 0.0796(3) 0.24691(18) 0.45584(16) 0.0896(10) Uani 1 1 d . . . . .
H00V H 0.070840 0.286607 0.477484 0.134 Uiso 1 1 calc R U . . .
H00W H 0.059228 0.210635 0.479890 0.134 Uiso 1 1 calc R U . . .
H00X H 0.034919 0.248071 0.421634 0.134 Uiso 1 1 calc R U . . .
C00N C 0.500000 0.1445(3) 0.250000 0.0835(13) Uani 1 2 d S T P . .
C00O C 0.0618(3) 0.13450(16) 0.17101(18) 0.0915(11) Uani 1 1 d . . . . .
H00Y H 0.027691 0.105122 0.197871 0.137 Uiso 1 1 calc R U . . .
H H 0.114145 0.111249 0.148330 0.137 Uiso 1 1 calc R U . . .
HA H 0.008729 0.152897 0.145411 0.137 Uiso 1 1 calc R U . . .
C00P C 0.1952(3) 0.15746(17) 0.24377(18) 0.0870(10) Uani 1 1 d . . . . .
H00Z H 0.231142 0.191063 0.265409 0.130 Uiso 1 1 calc R U . . .
HB H 0.246848 0.133397 0.221310 0.130 Uiso 1 1 calc R U . . .
HC H 0.159312 0.128600 0.270404 0.130 Uiso 1 1 calc R U . . .
C00Q C 0.2650(3) 0.23989(18) 0.49327(16) 0.0898(11) Uani 1 1 d . . . . .
H00 H 0.339244 0.233645 0.483384 0.135 Uiso 1 1 calc R U . . .
HD H 0.241743 0.205325 0.518542 0.135 Uiso 1 1 calc R U . . .
HE H 0.256493 0.280883 0.512901 0.135 Uiso 1 1 calc R U . . .
C00R C 0.500000 0.2789(3) 0.250000 0.0997(16) Uani 1 2 d S T P . .
H1 H 0.500001 0.324235 0.250001 0.120 Uiso 1 2 calc R U P . .
C00S C 0.4702(3) 0.1796(2) 0.29858(18) 0.1005(11) Uani 1 1 d . . . . .
H2 H 0.449779 0.157461 0.332294 0.121 Uiso 1 1 calc R U . . .
C00T C 0.4697(4) 0.2466(2) 0.2985(2) 0.1048(12) Uani 1 1 d . . . . .
H3 H 0.448727 0.269416 0.331740 0.126 Uiso 1 1 calc R U . . .
C00X C 0.500000 0.0712(3) 0.250000 0.126(2) Uani 1 2 d S T P . .
H4 H 0.447014 0.055664 0.277103 0.189 Uiso 0.5 1 calc R U P A -1
HF H 0.569619 0.055664 0.261423 0.189 Uiso 0.5 1 calc R U P A -1
HG H 0.483368 0.055663 0.211474 0.189 Uiso 0.5 1 calc R U P A -1

loop_
_atom_site_aniso_label
_atom_site_aniso_U_11
_atom_site_aniso_U_22
_atom_site_aniso_U_33
_atom_site_aniso_U_23
_atom_site_aniso_U_13
_atom_site_aniso_U_12
Mg01 0.0524(6) 0.0516(6) 0.0676(7) 0.000 -0.0041(5) 0.000
O002 0.0588(10) 0.0561(10) 0.0682(11) 0.0082(8) -0.0074(8) -0.0084(7)
N003 0.0568(11) 0.0616(12) 0.0576(12) -0.0014(10) -0.0014(9) -0.0009(9)
N004 0.0621(13) 0.0615(13) 0.0894(17) -0.0111(12) -0.0105(12) 0.0045(10)
C005 0.0563(13) 0.0509(12) 0.0543(13) 0.0015(10) 0.0004(10) -0.0003(10)
C006 0.0544(12) 0.0514(13) 0.0602(14) 0.0034(10) -0.0011(10) -0.0008(10)
C007 0.0598(13) 0.0528(12) 0.0525(12) 0.0030(10) -0.0033(10) -0.0031(10)
C008 0.0613(13) 0.0509(12) 0.0526(13) 0.0011(10) -0.0005(10) -0.0026(10)
C009 0.0620(14) 0.0507(13) 0.0575(13) -0.0021(10) -0.0036(11) 0.0004(10)
C00A 0.0614(14) 0.0545(13) 0.0596(14) 0.0079(11) -0.0029(11) -0.0019(11)
C00B 0.0650(15) 0.0551(14) 0.0616(14) 0.0034(11) -0.0077(12) 0.0012(11)
C00C 0.0683(15) 0.0556(14) 0.0644(15) 0.0050(12) -0.0036(12) -0.0099(11)
C00D 0.0736(16) 0.0539(14) 0.0621(15) -0.0020(11) -0.0089(12) -0.0061(12)
C00E 0.0713(16) 0.0669(16) 0.0609(15) 0.0092(12) -0.0019(12) -0.0117(13)
C00F 0.0598(15) 0.0754(18) 0.0702(17) -0.0106(14) 0.0060(12) -0.0026(13)
C00G 0.0727(17) 0.0651(16) 0.0758(18) 0.0205(14) -0.0097(14) -0.0062(13)
C00H 0.0640(16) 0.0801(19) 0.0792(19) -0.0222(15) -0.0011(14) 0.0043(14)
C00I 0.093(2) 0.0548(15) 0.0724(18) -0.0077(13) -0.0094(15) -0.0042(14)
C00J 0.094(2) 0.0667(17) 0.085(2) 0.0041(15) -0.0322(17) -0.0127(15)
C00K 0.0685(17) 0.087(2) 0.085(2) -0.0128(17) -0.0036(15) -0.0125(15)
C00L 0.090(2) 0.0598(17) 0.104(2) 0.0189(16) -0.0177(18) -0.0076(15)
C00M 0.086(2) 0.102(2) 0.081(2) 0.0349(19) 0.0033(17) -0.0096(18)
C00N 0.062(2) 0.085(3) 0.103(4) 0.000 0.007(2) 0.000
C00O 0.081(2) 0.0689(19) 0.125(3) -0.0308(19) -0.012(2) 0.0037(16)
C00P 0.0718(19) 0.079(2) 0.110(3) -0.0073(19) -0.0187(18) 0.0221(16)
C00Q 0.104(3) 0.089(2) 0.077(2) 0.0345(18) -0.0205(18) -0.0156(19)
C00R 0.090(3) 0.089(3) 0.120(5) 0.000 -0.018(3) 0.000
C00S 0.102(3) 0.107(3) 0.093(3) 0.009(2) 0.019(2) 0.001(2)
C00T 0.111(3) 0.100(3) 0.103(3) -0.016(2) 0.005(2) 0.010(2)
C00X 0.126(5) 0.092(4) 0.160(7) 0.000 0.016(5) 0.000

loop_
_atom_type_symbol
_atom_type_description
_atom_type_scat_dispersion_real
_atom_type_scat_dispersion_imag
_atom_type_scat_source
C C 0.0181 0.0091 'International Tables Vol C Tables 4.2.6.8 and 6.1.1.4'
H H 0.0000 0.0000 'International Tables Vol C Tables 4.2.6.8 and 6.1.1.4'
Mg Mg 0.1719 0.1771 'International Tables Vol C Tables 4.2.6.8 and 6.1.1.4'
N N 0.0311 0.0180 'International Tables Vol C Tables 4.2.6.8 and 6.1.1.4'
O O 0.0492 0.0322 'International Tables Vol C Tables 4.2.6.8 and 6.1.1.4'

loop_
_geom_angle_atom_site_label_1
_geom_angle_atom_site_label_2
_geom_angle_atom_site_label_3
_geom_angle
_geom_angle_site_symmetry_1
_geom_angle_site_symmetry_3
_geom_angle_publ_flag
O002 Mg01 O002 173.16(12) 3 . ?
O002 Mg01 N003 89.71(8) . 3 ?
O002 Mg01 N003 85.86(8) . . ?
O002 Mg01 N003 85.86(8) 3 3 ?
O002 Mg01 N003 89.70(8) 3 . ?
O002 Mg01 N004 90.15(8) . 3 ?
O002 Mg01 N004 94.25(8) . . ?
O002 Mg01 N004 90.15(8) 3 . ?
O002 Mg01 N004 94.25(8) 3 3 ?
N003 Mg01 N003 99.24(12) 3 . ?
N003 Mg01 N004 80.51(8) . . ?
N003 Mg01 N004 176.01(8) 3 . ?
N003 Mg01 N004 176.01(8) . 3 ?
N003 Mg01 N004 80.51(8) 3 3 ?
N004 Mg01 N004 100.01(14) 3 . ?
C006 O002 Mg01 134.50(16) . . ?
Mg01 N003 H003 106.9 . . ?
C007 N003 Mg01 113.15(15) . . ?
C007 N003 H003 106.9 . . ?
C00F N003 Mg01 108.57(17) . . ?
C00F N003 H003 106.9 . . ?
C00F N003 C007 113.9(2) . . ?
C00H N004 Mg01 101.46(17) . . ?
C00H N004 C00O 108.2(3) . . ?
C00H N004 C00P 109.9(3) . . ?
C00O N004 Mg01 115.00(19) . . ?
C00O N004 C00P 108.3(3) . . ?
C00P N004 Mg01 113.7(2) . . ?
C006 C005 C007 125.7(2) . . ?
C008 C005 C006 123.8(2) . . ?
C008 C005 C007 110.2(2) . . ?
O002 C006 C005 120.8(2) . . ?
O002 C006 C00A 123.5(2) . . ?
C005 C006 C00A 115.6(2) . . ?
N003 C007 C005 113.9(2) . . ?
N003 C007 H007 107.5 . . ?
N003 C007 C00E 116.3(2) . . ?
C005 C007 H007 107.5 . . ?
C005 C007 C00E 103.7(2) . . ?
C00E C007 H007 107.5 . . ?
C005 C008 C00C 108.8(2) . . ?
C009 C008 C005 120.8(2) . . ?
C009 C008 C00C 130.1(2) . . ?
C008 C009 C00B 114.9(2) . . ?
C008 C009 C00D 123.5(2) . . ?
C00B C009 C00D 121.6(2) . . ?
C006 C00A C00G 121.6(2) . . ?
C00B C00A C006 118.6(2) . . ?
C00B C00A C00G 119.8(2) . . ?
C009 C00B H00B 116.9 . . ?
C00A C00B C009 126.1(2) . . ?
C00A C00B H00B 116.9 . . ?
C008 C00C H00A 110.9 . . ?
C008 C00C H00C 110.9 . . ?
C008 C00C C00E 104.1(2) . . ?
H00A C00C H00C 109.0 . . ?
C00E C00C H00A 110.9 . . ?
C00E C00C H00C 110.9 . . ?
C009 C00D C00J 112.4(2) . . ?
C00I C00D C009 110.8(2) . . ?
C00I C00D C00J 107.2(2) . . ?
C00K C00D C009 110.5(2) . . ?
C00K C00D C00I 109.2(3) . . ?
C00K C00D C00J 106.5(3) . . ?
C007 C00E H00D 110.9 . . ?
C007 C00E H00E 110.9 . . ?
C00C C00E C007 104.4(2) . . ?
C00C C00E H00D 110.9 . . ?
C00C C00E H00E 110.9 . . ?
H00D C00E H00E 108.9 . . ?
N003 C00F H00F 109.7 . . ?
N003 C00F H00G 109.7 . . ?
N003 C00F C00H 109.8(2) . . ?
H00F C00F H00G 108.2 . . ?
C00H C00F H00F 109.7 . . ?
C00H C00F H00G 109.7 . . ?
C00L C00G C00A 109.9(3) . . ?
C00M C00G C00A 108.8(2) . . ?
C00M C00G C00L 109.8(3) . . ?
C00Q C00G C00A 113.2(2) . . ?
C00Q C00G C00L 107.7(3) . . ?
C00Q C00G C00M 107.3(3) . . ?
N004 C00H C00F 113.1(3) . . ?
N004 C00H H00H 108.9 . . ?
N004 C00H H00I 109.0 . . ?
C00F C00H H00H 108.9 . . ?
C00F C00H H00I 109.0 . . ?
H00H C00H H00I 107.8 . . ?
C00D C00I H00J 109.5 . . ?
C00D C00I H00K 109.5 . . ?
C00D C00I H00L 109.5 . . ?
H00J C00I H00K 109.5 . . ?
H00J C00I H00L 109.5 . . ?
H00K C00I H00L 109.5 . . ?
C00D C00J H00M 109.5 . . ?
C00D C00J H00N 109.5 . . ?
C00D C00J H00O 109.5 . . ?
H00M C00J H00N 109.5 . . ?
H00M C00J H00O 109.5 . . ?
H00N C00J H00O 109.5 . . ?
C00D C00K H00P 109.5 . . ?
C00D C00K H00Q 109.5 . . ?
C00D C00K H00R 109.5 . . ?
H00P C00K H00Q 109.5 . . ?
H00P C00K H00R 109.5 . . ?
H00Q C00K H00R 109.5 . . ?
C00G C00L H00S 109.5 . . ?
C00G C00L H00T 109.5 . . ?
C00G C00L H00U 109.5 . . ?
H00S C00L H00T 109.5 . . ?
H00S C00L H00U 109.5 . . ?
H00T C00L H00U 109.5 . . ?
C00G C00M H00V 109.5 . . ?
C00G C00M H00W 109.5 . . ?
C00G C00M H00X 109.5 . . ?
H00V C00M H00W 109.5 . . ?
H00V C00M H00X 109.5 . . ?
H00W C00M H00X 109.5 . . ?
C00S C00N C00S 116.8(5) . 3_655 ?
C00S C00N C00X 121.6(3) 3_655 . ?
C00S C00N C00X 121.6(3) . . ?
N004 C00O H00Y 109.5 . . ?
N004 C00O H 109.5 . . ?
N004 C00O HA 109.5 . . ?
H00Y C00O H 109.5 . . ?
H00Y C00O HA 109.5 . . ?
H C00O HA 109.5 . . ?
N004 C00P H00Z 109.5 . . ?
N004 C00P HB 109.5 . . ?
N004 C00P HC 109.5 . . ?
H00Z C00P HB 109.5 . . ?
H00Z C00P HC 109.5 . . ?
HB C00P HC 109.5 . . ?
C00G C00Q H00 109.5 . . ?
C00G C00Q HD 109.5 . . ?
C00G C00Q HE 109.5 . . ?
H00 C00Q HD 109.5 . . ?
H00 C00Q HE 109.5 . . ?
HD C00Q HE 109.5 . . ?
C00T C00R H1 119.5 3_655 . ?
C00T C00R H1 119.5 . . ?
C00T C00R C00T 120.9(6) . 3_655 ?
C00N C00S H2 119.2 . . ?
C00N C00S C00T 121.6(4) . . ?
C00T C00S H2 119.2 . . ?
C00R C00T C00S 119.5(5) . . ?
C00R C00T H3 120.2 . . ?
C00S C00T H3 120.2 . . ?
C00N C00X H4 109.5 . . ?
C00N C00X HF 109.5 . . ?
C00N C00X HG 109.5 . . ?
H4 C00X HF 109.5 . . ?
H4 C00X HG 109.5 . . ?
HF C00X HG 109.5 . . ?

loop_
_geom_bond_atom_site_label_1
_geom_bond_atom_site_label_2
_geom_bond_distance
_geom_bond_site_symmetry_2
_geom_bond_publ_flag
Mg01 O002 2.0264(18) 3 ?
Mg01 O002 2.0264(18) . ?
Mg01 N003 2.218(2) 3 ?
Mg01 N003 2.218(2) . ?
Mg01 N004 2.324(2) 3 ?
Mg01 N004 2.324(2) . ?
O002 C006 1.327(3) . ?
N003 H003 0.9800 . ?
N003 C007 1.480(3) . ?
N003 C00F 1.475(3) . ?
N004 C00H 1.472(4) . ?
N004 C00O 1.478(4) . ?
N004 C00P 1.479(4) . ?
C005 C006 1.418(3) . ?
C005 C007 1.512(3) . ?
C005 C008 1.402(3) . ?
C006 C00A 1.431(3) . ?
C007 H007 0.9800 . ?
C007 C00E 1.530(4) . ?
C008 C009 1.400(3) . ?
C008 C00C 1.516(3) . ?
C009 C00B 1.406(4) . ?
C009 C00D 1.534(4) . ?
C00A C00B 1.394(4) . ?
C00A C00G 1.535(4) . ?
C00B H00B 0.9300 . ?
C00C H00A 0.9700 . ?
C00C H00C 0.9700 . ?
C00C C00E 1.523(4) . ?
C00D C00I 1.528(4) . ?
C00D C00J 1.537(4) . ?
C00D C00K 1.523(4) . ?
C00E H00D 0.9700 . ?
C00E H00E 0.9700 . ?
C00F H00F 0.9700 . ?
C00F H00G 0.9700 . ?
C00F C00H 1.511(4) . ?
C00G C00L 1.534(5) . ?
C00G C00M 1.532(5) . ?
C00G C00Q 1.529(4) . ?
C00H H00H 0.9700 . ?
C00H H00I 0.9700 . ?
C00I H00J 0.9600 . ?
C00I H00K 0.9600 . ?
C00I H00L 0.9600 . ?
C00J H00M 0.9600 . ?
C00J H00N 0.9600 . ?
C00J H00O 0.9600 . ?
C00K H00P 0.9600 . ?
C00K H00Q 0.9600 . ?
C00K H00R 0.9600 . ?
C00L H00S 0.9600 . ?
C00L H00T 0.9600 . ?
C00L H00U 0.9600 . ?
C00M H00V 0.9600 . ?
C00M H00W 0.9600 . ?
C00M H00X 0.9600 . ?
C00N C00S 1.375(5) . ?
C00N C00S 1.375(5) 3_655 ?
C00N C00X 1.504(8) . ?
C00O H00Y 0.9600 . ?
C00O H 0.9600 . ?
C00O HA 0.9600 . ?
C00P H00Z 0.9600 . ?
C00P HB 0.9600 . ?
C00P HC 0.9600 . ?
C00Q H00 0.9600 . ?
C00Q HD 0.9600 . ?
C00Q HE 0.9600 . ?
C00R H1 0.9300 . ?
C00R C00T 1.347(5) . ?
C00R C00T 1.347(5) 3_655 ?
C00S H2 0.9300 . ?
C00S C00T 1.377(6) . ?
C00T H3 0.9300 . ?
C00X H4 0.9600 . ?
C00X HF 0.9600 . ?
C00X HG 0.9600 . ?

loop_
_geom_torsion_atom_site_label_1
_geom_torsion_atom_site_label_2
_geom_torsion_atom_site_label_3
_geom_torsion_atom_site_label_4
_geom_torsion
_geom_torsion_site_symmetry_1
_geom_torsion_site_symmetry_2
_geom_torsion_site_symmetry_3
_geom_torsion_site_symmetry_4
_geom_torsion_publ_flag
Mg01 O002 C006 C005 6.7(4) . . . . ?
Mg01 O002 C006 C00A -174.99(19) . . . . ?
Mg01 N003 C007 C005 61.3(2) . . . . ?
Mg01 N003 C007 C00E -178.31(18) . . . . ?
Mg01 N003 C00F C00H 37.1(3) . . . . ?
Mg01 N004 C00H C00F 46.8(3) . . . . ?
O002 C006 C00A C00B -179.8(2) . . . . ?
O002 C006 C00A C00G -1.1(4) . . . . ?
N003 C007 C00E C00C -153.6(2) . . . . ?
N003 C00F C00H N004 -60.6(3) . . . . ?
C005 C006 C00A C00B -1.5(4) . . . . ?
C005 C006 C00A C00G 177.2(3) . . . . ?
C005 C007 C00E C00C -27.8(3) . . . . ?
C005 C008 C009 C00B -1.7(4) . . . . ?
C005 C008 C009 C00D 176.9(2) . . . . ?
C005 C008 C00C C00E -19.6(3) . . . . ?
C006 C005 C007 N003 -42.6(3) . . . . ?
C006 C005 C007 C00E -169.9(2) . . . . ?
C006 C005 C008 C009 2.8(4) . . . . ?
C006 C005 C008 C00C -171.9(2) . . . . ?
C006 C00A C00B C009 2.6(4) . . . . ?
C006 C00A C00G C00L 61.7(3) . . . . ?
C006 C00A C00G C00M -58.6(4) . . . . ?
C006 C00A C00G C00Q -177.8(3) . . . . ?
C007 N003 C00F C00H 164.1(2) . . . . ?
C007 C005 C006 O002 4.4(4) . . . . ?
C007 C005 C006 C00A -174.0(2) . . . . ?
C007 C005 C008 C009 176.7(2) . . . . ?
C007 C005 C008 C00C 1.9(3) . . . . ?
C008 C005 C006 O002 177.3(2) . . . . ?
C008 C005 C006 C00A -1.1(4) . . . . ?
C008 C005 C007 N003 143.7(2) . . . . ?
C008 C005 C007 C00E 16.4(3) . . . . ?
C008 C009 C00B C00A -0.9(4) . . . . ?
C008 C009 C00D C00I 59.3(3) . . . . ?
C008 C009 C00D C00J 179.2(3) . . . . ?
C008 C009 C00D C00K -61.9(3) . . . . ?
C008 C00C C00E C007 29.0(3) . . . . ?
C009 C008 C00C C00E 166.3(3) . . . . ?
C00B C009 C00D C00I -122.1(3) . . . . ?
C00B C009 C00D C00J -2.2(4) . . . . ?
C00B C009 C00D C00K 116.7(3) . . . . ?
C00B C00A C00G C00L -119.6(3) . . . . ?
C00B C00A C00G C00M 120.1(3) . . . . ?
C00B C00A C00G C00Q 0.8(4) . . . . ?
C00C C008 C009 C00B 171.8(3) . . . . ?
C00C C008 C009 C00D -9.6(4) . . . . ?
C00D C009 C00B C00A -179.6(3) . . . . ?
C00F N003 C007 C005 -63.4(3) . . . . ?
C00F N003 C007 C00E 57.0(3) . . . . ?
C00G C00A C00B C009 -176.1(3) . . . . ?
C00N C00S C00T C00R -0.5(6) . . . . ?
C00O N004 C00H C00F 168.2(3) . . . . ?
C00P N004 C00H C00F -73.8(3) . . . . ?
C00S C00N C00S C00T 0.3(3) 3_655 . . . ?
C00T C00R C00T C00S 0.3(3) 3_655 . . . ?
C00X C00N C00S C00T -179.7(3) . . . . ?

loop_
_smtbx_masks_void_nr
_smtbx_masks_void_average_x
_smtbx_masks_void_average_y
_smtbx_masks_void_average_z
_smtbx_masks_void_volume
_smtbx_masks_void_count_electrons
_smtbx_masks_void_content
1 -0.844 -0.339 0.500 900.7 215.2 '4 toluene'
2 -0.471 0.688 1.000 900.7 215.2 '4 toluene'
